data_4314075
loop_
_publ_author_name
'Theodore A. Betley'
'Jonas C. Peters'

_publ_section_title
;
 The Strong-Field Tripodal Phosphine Donor, [PhB(CH2PiPr2)3]-, Provides
 Access to Electronically and Coordinatively Unsaturated Transition Metal
 Complexes
;
_journal_name_full 'Inorganic Chemistry'
_journal_page_first 5074
_journal_page_last 5084
_journal_paper_doi 10.1021/ic0343096
_journal_volume 42
_journal_year 2003
_chemical_formula_sum 'C33 H59 B Cl Fe P3'
_chemical_formula_weight 650.82
_chemical_name_systematic
; 
 ? 
;
_space_group_IT_number 19
_symmetry_cell_setting orthorhombic
_symmetry_space_group_name_Hall 'P 2ac 2ab'
_symmetry_space_group_name_H-M 'P 21 21 21'
_atom_sites_solution_hydrogens geom
_atom_sites_solution_primary direct
_atom_sites_solution_secondary difmap
_audit_creation_method SHELXL-97
_cell_angle_alpha 90.00
_cell_angle_beta 90.00
_cell_angle_gamma 90.00
_cell_formula_units_Z 4
_cell_length_a 9.4852(8)
_cell_length_b 11.6854(10)
_cell_length_c 32.866(3)
_cell_measurement_temperature 96(2)
_cell_volume 3642.8(5)
_computing_cell_refinement 'Bruker XSCANS'
_computing_data_collection 'Bruker XSCANS'
_computing_data_reduction 'Bruker SHELXTL'
_computing_molecular_graphics 'Bruker SHELXTL'
_computing_publication_material 'Bruker SHELXTL'
_computing_structure_refinement 'SHELXL-97 (Sheldrick, 1997)'
_computing_structure_solution 'SHELXS-97 (Sheldrick, 1990)'
_diffrn_ambient_temperature 96(2)
_diffrn_measured_fraction_theta_full 0.937
_diffrn_measured_fraction_theta_max 0.937
_diffrn_measurement_device_type 'Bruker P4'
_diffrn_measurement_method '\w scans'
_diffrn_radiation_monochromator graphite
_diffrn_radiation_source 'fine-focus sealed tube'
_diffrn_radiation_type MoK\a
_diffrn_radiation_wavelength 0.71073
_diffrn_reflns_av_R_equivalents 0.0599
_diffrn_reflns_av_sigmaI/netI 0.0759
_diffrn_reflns_limit_h_max 12
_diffrn_reflns_limit_h_min -12
_diffrn_reflns_limit_k_max 9
_diffrn_reflns_limit_k_min -15
_diffrn_reflns_limit_l_max 43
_diffrn_reflns_limit_l_min -44
_diffrn_reflns_number 23018
_diffrn_reflns_theta_full 28.55
_diffrn_reflns_theta_max 28.55
_diffrn_reflns_theta_min 1.85
_exptl_absorpt_coefficient_mu 0.639
_exptl_absorpt_correction_type none
_exptl_crystal_colour yellow
_exptl_crystal_density_diffrn 1.187
_exptl_crystal_density_method 'not measured'
_exptl_crystal_description blocks
_exptl_crystal_F_000 1400
_exptl_crystal_size_max 0.34
_exptl_crystal_size_mid 0.18
_exptl_crystal_size_min 0.13
_refine_diff_density_max 0.497
_refine_diff_density_min -0.431
_refine_diff_density_rms 0.074
_refine_ls_abs_structure_details 'Flack H D (1983), Acta Cryst. A39, 876-881'
_refine_ls_abs_structure_Flack 0.000(17)
_refine_ls_extinction_method none
_refine_ls_goodness_of_fit_ref 1.261
_refine_ls_hydrogen_treatment mixed
_refine_ls_matrix_type full
_refine_ls_number_parameters 386
_refine_ls_number_reflns 8433
_refine_ls_number_restraints 0
_refine_ls_restrained_S_all 1.261
_refine_ls_R_factor_all 0.0731
_refine_ls_R_factor_gt 0.0492
_refine_ls_shift/su_max 0.029
_refine_ls_shift/su_mean 0.002
_refine_ls_structure_factor_coef Fsqd
_refine_ls_weighting_details 'calc w=1/[\s^2^(Fo^2^)+(0.0200P)^2^+0.0000P] where P=(Fo^2^+2Fc^2^)/3'
_refine_ls_weighting_scheme calc
_refine_ls_wR_factor_gt 0.0844
_refine_ls_wR_factor_ref 0.0901
_reflns_number_gt 6353
_reflns_number_total 8433
_reflns_threshold_expression >2sigma(I)
_cod_data_source_file ic0343096si20030321_123039_6.cif
_cod_data_source_block tab29
_cod_depositor_comments
;
The following automatic conversions were performed:

'_symmetry_cell_setting' value 'Orthorhombic' changed to
'orthorhombic' according to the built-in table from CIF Core
dictionary named 'cif_core.dic' version 2.4.1 from 2010-06-29.

Automatic conversion script
Id: cif_fix_values 1646 2011-03-28 12:23:43Z adriana 
;
_cod_database_code 4314075

loop_
_symmetry_equiv_pos_as_xyz
'x, y, z'
'-x+1/2, -y, z+1/2'
'-x, y+1/2, -z+1/2'
'x+1/2, -y+1/2, -z'

loop_
_atom_site_label
_atom_site_type_symbol
_atom_site_fract_x
_atom_site_fract_y
_atom_site_fract_z
_atom_site_U_iso_or_equiv
_atom_site_adp_type
_atom_site_occupancy
_atom_site_symmetry_multiplicity
_atom_site_calc_flag
_atom_site_refinement_flags
_atom_site_disorder_assembly
_atom_site_disorder_group
Fe1 Fe 1.02974(4) 0.14856(4) 0.894083(13) 0.02431(12) Uani 1 1 d . . .
P1 P 0.77885(9) 0.11953(8) 0.90103(3) 0.0280(2) Uani 1 1 d . B .
P2 P 1.00233(8) 0.34522(8) 0.87126(2) 0.0260(2) Uani 1 1 d . . .
P3 P 1.03947(9) 0.06957(7) 0.82581(2) 0.02407(19) Uani 1 1 d . . .
Cl1 Cl 1.18093(9) 0.09852(8) 0.94250(3) 0.0399(2) Uani 1 1 d . . .
B1 B 0.7922(4) 0.2271(3) 0.81747(11) 0.0229(8) Uani 1 1 d . . .
C1 C 0.6757(3) 0.2682(3) 0.78361(9) 0.0227(7) Uani 1 1 d . . .
C2 C 0.6517(3) 0.2147(3) 0.74653(10) 0.0293(8) Uani 1 1 d . . .
H2 H 0.7090 0.1512 0.7393 0.035 Uiso 1 1 calc R . .
C3 C 0.5468(4) 0.2501(3) 0.71944(11) 0.0361(9) Uani 1 1 d . . .
H3 H 0.5332 0.2102 0.6946 0.043 Uiso 1 1 calc R . .
C4 C 0.4639(4) 0.3422(3) 0.72865(10) 0.0360(8) Uani 1 1 d . . .
H4 H 0.3935 0.3671 0.7101 0.043 Uiso 1 1 calc R . .
C5 C 0.4834(3) 0.3984(3) 0.76495(10) 0.0338(8) Uani 1 1 d . . .
H5 H 0.4257 0.4620 0.7718 0.041 Uiso 1 1 calc R . .
C6 C 0.5877(3) 0.3617(3) 0.79155(10) 0.0283(8) Uani 1 1 d . . .
H6 H 0.6000 0.4021 0.8164 0.034 Uiso 1 1 calc R . .
C7 C 0.6982(3) 0.1979(3) 0.85937(9) 0.0278(8) Uani 1 1 d . . .
H7A H 0.6138 0.1544 0.8507 0.033 Uiso 1 1 calc R . .
H7B H 0.6643 0.2717 0.8705 0.033 Uiso 1 1 calc R . .
C8 C 0.9033(3) 0.3366(3) 0.82394(9) 0.0225(7) Uani 1 1 d . . .
H8A H 0.8484 0.4082 0.8212 0.027 Uiso 1 1 calc R . .
H8B H 0.9720 0.3349 0.8013 0.027 Uiso 1 1 calc R . .
C9 C 0.8766(3) 0.1115(3) 0.80014(9) 0.0231(7) Uani 1 1 d . . .
H9A H 0.8988 0.1245 0.7711 0.028 Uiso 1 1 calc R . .
H9B H 0.8106 0.0460 0.8015 0.028 Uiso 1 1 calc R . .
C10 C 0.7925(5) -0.1110(3) 0.92374(12) 0.0494(11) Uani 1 1 d . B .
H10A H 0.7501 -0.1003 0.9507 0.074 Uiso 1 1 calc R . .
H10B H 0.8936 -0.0944 0.9252 0.074 Uiso 1 1 calc R . .
H10C H 0.7785 -0.1902 0.9149 0.074 Uiso 1 1 calc R . .
C11 C 0.7230(4) -0.0303(3) 0.89352(14) 0.0570(12) Uani 1 1 d . . .
H11 H 0.7432 -0.0554 0.8650 0.068 Uiso 1 1 calc R A 1
C12 C 0.5512(12) -0.0311(16) 0.9022(8) 0.045(5) Uani 0.39(3) 1 d P B 1
H12A H 0.5115 -0.1047 0.8936 0.068 Uiso 0.39(3) 1 calc PR B 1
H12B H 0.5065 0.0308 0.8868 0.068 Uiso 0.39(3) 1 calc PR B 1
H12C H 0.5338 -0.0198 0.9313 0.068 Uiso 0.39(3) 1 calc PR B 1
C92 C 0.5900(17) -0.0688(9) 0.8800(5) 0.065(4) Uani 0.61(3) 1 d P B 2
H92A H 0.5963 -0.1497 0.8724 0.097 Uiso 0.61(3) 1 calc PR B 2
H92B H 0.5604 -0.0236 0.8564 0.097 Uiso 0.61(3) 1 calc PR B 2
H92C H 0.5209 -0.0598 0.9020 0.097 Uiso 0.61(3) 1 calc PR B 2
C13 C 0.7712(4) 0.1270(4) 0.98633(10) 0.0503(11) Uani 1 1 d . B .
H13A H 0.7390 0.1704 1.0101 0.075 Uiso 1 1 calc R . .
H13B H 0.8737 0.1344 0.9837 0.075 Uiso 1 1 calc R . .
H13C H 0.7463 0.0462 0.9897 0.075 Uiso 1 1 calc R . .
C14 C 0.7022(4) 0.1728(4) 0.94907(11) 0.0525(12) Uani 1 1 d . . .
H14 H 0.7549 0.2469 0.9490 0.063 Uiso 1 1 calc R B 3
C15 C 0.5608(12) 0.2255(19) 0.9523(3) 0.054(4) Uani 0.64(3) 1 d P B 3
H15A H 0.4902 0.1656 0.9569 0.081 Uiso 0.64(3) 1 calc PR B 3
H15B H 0.5389 0.2664 0.9271 0.081 Uiso 0.64(3) 1 calc PR B 3
H15C H 0.5596 0.2793 0.9752 0.081 Uiso 0.64(3) 1 calc PR B 3
C95 C 0.5462(15) 0.158(3) 0.9487(5) 0.042(5) Uani 0.36(3) 1 d P B 4
H95A H 0.5234 0.0764 0.9524 0.063 Uiso 0.36(3) 1 calc PR B 4
H95B H 0.5084 0.1839 0.9226 0.063 Uiso 0.36(3) 1 calc PR B 4
H95C H 0.5042 0.2022 0.9708 0.063 Uiso 0.36(3) 1 calc PR B 4
C16 C 0.9528(5) 0.4362(4) 0.94865(11) 0.0628(13) Uani 1 1 d . . .
H16A H 1.0400 0.4811 0.9493 0.094 Uiso 1 1 calc R . .
H16B H 0.9727 0.3575 0.9572 0.094 Uiso 1 1 calc R . .
H16C H 0.8837 0.4705 0.9672 0.094 Uiso 1 1 calc R . .
C17 C 0.8932(4) 0.4354(3) 0.90524(10) 0.0358(9) Uani 1 1 d . . .
H17 H 0.7991 0.3971 0.9070 0.043 Uiso 1 1 calc R . .
C18 C 0.8648(5) 0.5577(3) 0.89052(12) 0.0520(11) Uani 1 1 d . . .
H18A H 0.7948 0.5939 0.9083 0.078 Uiso 1 1 calc R . .
H18B H 0.8288 0.5556 0.8626 0.078 Uiso 1 1 calc R . .
H18C H 0.9526 0.6018 0.8913 0.078 Uiso 1 1 calc R . .
C19 C 1.2929(4) 0.3750(4) 0.87461(16) 0.0707(15) Uani 1 1 d . . .
H19A H 1.3131 0.3131 0.8553 0.106 Uiso 1 1 calc R . .
H19B H 1.2835 0.3432 0.9021 0.106 Uiso 1 1 calc R . .
H19C H 1.3702 0.4306 0.8742 0.106 Uiso 1 1 calc R . .
C20 C 1.1638(4) 0.4307(4) 0.86326(13) 0.0562(13) Uani 1 1 d . . .
H20 H 1.1546 0.4838 0.8870 0.067 Uiso 1 1 calc R . .
C21 C 1.1636(4) 0.5159(3) 0.83039(12) 0.0480(11) Uani 1 1 d . . .
H21A H 1.2451 0.5667 0.8335 0.072 Uiso 1 1 calc R . .
H21B H 1.0767 0.5610 0.8317 0.072 Uiso 1 1 calc R . .
H21C H 1.1690 0.4768 0.8041 0.072 Uiso 1 1 calc R . .
C22 C 1.3272(3) 0.1083(3) 0.81395(10) 0.0353(9) Uani 1 1 d . . .
H22A H 1.3512 0.0268 0.8124 0.053 Uiso 1 1 calc R . .
H22B H 1.3240 0.1322 0.8425 0.053 Uiso 1 1 calc R . .
H22C H 1.3988 0.1531 0.7995 0.053 Uiso 1 1 calc R . .
C23 C 1.1834(3) 0.1282(3) 0.79433(9) 0.0283(8) Uani 1 1 d . . .
H23 H 1.1691 0.2129 0.7935 0.034 Uiso 1 1 calc R . .
C24 C 1.1863(4) 0.0876(3) 0.74983(9) 0.0381(9) Uani 1 1 d . . .
H24A H 1.2552 0.1329 0.7345 0.057 Uiso 1 1 calc R . .
H24B H 1.0927 0.0974 0.7377 0.057 Uiso 1 1 calc R . .
H24C H 1.2129 0.0066 0.7489 0.057 Uiso 1 1 calc R . .
C25 C 1.1423(4) -0.1385(3) 0.85496(12) 0.0494(11) Uani 1 1 d . . .
H25A H 1.0809 -0.1659 0.8769 0.074 Uiso 1 1 calc R . .
H25B H 1.2082 -0.0816 0.8658 0.074 Uiso 1 1 calc R . .
H25C H 1.1953 -0.2030 0.8436 0.074 Uiso 1 1 calc R . .
C26 C 1.0579(6) -0.0871(3) 0.82352(16) 0.0845(19) Uani 1 1 d . . .
H26 H 1.1411 -0.0809 0.8050 0.101 Uiso 1 1 calc R . .
C27 C 0.9820(4) -0.1533(3) 0.79437(12) 0.0570(11) Uani 1 1 d . . .
H27A H 1.0356 -0.2226 0.7879 0.086 Uiso 1 1 calc R . .
H27B H 0.9684 -0.1081 0.7696 0.086 Uiso 1 1 calc R . .
H27C H 0.8900 -0.1745 0.8056 0.086 Uiso 1 1 calc R . .
C28 C 0.9948(9) 0.9116(6) 0.0546(3) 0.131(3) Uani 1 1 d . . .
H28 H 1.0206 0.9813 0.0674 0.158 Uiso 1 1 calc R C 6
C29 C 1.0517(7) 0.8828(8) 0.0183(3) 0.132(5) Uani 1 1 d . D 6
H29 H 1.1105 0.9347 0.0039 0.159 Uiso 1 1 calc R D 6
C30 C 1.0220(9) 0.7759(10) 0.0027(2) 0.146(4) Uani 1 1 d . D 6
H30 H 1.0735 0.7473 -0.0199 0.175 Uiso 1 1 calc R D 6
C31 C 0.9226(7) 0.7144(7) 0.0193(2) 0.114(3) Uani 1 1 d . . .
H31 H 0.8911 0.6466 0.0061 0.136 Uiso 1 1 calc R D 6
C32 C 0.8639(6) 0.7463(7) 0.05511(19) 0.0896(18) Uani 1 1 d . D .
H32 H 0.7950 0.6985 0.0674 0.107 Uiso 1 1 calc R . .
C33 C 0.8996(7) 0.8397(7) 0.0728(2) 0.115(2) Uani 1 1 d . D .
H33 H 0.8602 0.8591 0.0985 0.138 Uiso 1 1 calc R . .

loop_
_atom_site_aniso_label
_atom_site_aniso_U_11
_atom_site_aniso_U_22
_atom_site_aniso_U_33
_atom_site_aniso_U_23
_atom_site_aniso_U_13
_atom_site_aniso_U_12
Fe1 0.0175(2) 0.0277(3) 0.0278(2) 0.0061(2) -0.0032(2) -0.0009(2)
P1 0.0195(4) 0.0326(5) 0.0318(5) 0.0095(4) -0.0010(4) -0.0020(4)
P2 0.0226(5) 0.0263(4) 0.0292(4) 0.0033(4) -0.0043(3) -0.0052(4)
P3 0.0194(4) 0.0190(4) 0.0339(5) 0.0018(4) -0.0050(4) 0.0018(4)
Cl1 0.0278(5) 0.0526(6) 0.0391(5) 0.0142(5) -0.0117(4) -0.0006(4)
B1 0.0157(19) 0.025(2) 0.028(2) 0.0035(17) -0.0037(16) 0.0001(17)
C1 0.0144(16) 0.0262(19) 0.0276(18) 0.0072(15) 0.0014(14) -0.0046(14)
C2 0.0221(18) 0.028(2) 0.038(2) 0.0024(17) -0.0072(15) 0.0000(15)
C3 0.030(2) 0.044(2) 0.0343(19) 0.0042(17) -0.0097(17) 0.0017(19)
C4 0.0225(17) 0.043(2) 0.043(2) 0.0141(19) -0.0105(16) -0.004(2)
C5 0.0190(18) 0.0303(19) 0.052(2) 0.0103(18) 0.0014(16) 0.0010(16)
C6 0.0222(16) 0.027(2) 0.0355(18) 0.0102(17) 0.0004(14) -0.0020(16)
C7 0.0191(17) 0.030(2) 0.0346(19) 0.0062(15) -0.0018(14) -0.0054(16)
C8 0.0202(15) 0.0217(18) 0.0256(16) 0.0033(15) 0.0023(13) 0.0042(15)
C9 0.0171(17) 0.0202(18) 0.0319(18) 0.0026(15) -0.0050(13) -0.0016(14)
C10 0.062(3) 0.028(2) 0.058(3) 0.008(2) -0.004(2) -0.006(2)
C11 0.059(3) 0.046(3) 0.066(3) 0.023(2) -0.024(2) -0.031(2)
C12 0.028(6) 0.025(8) 0.083(11) 0.013(8) 0.000(7) -0.020(5)
C92 0.091(8) 0.033(5) 0.069(8) -0.002(5) -0.034(7) -0.019(5)
C13 0.044(2) 0.069(3) 0.038(2) -0.002(2) -0.0053(18) 0.016(2)
C14 0.038(2) 0.086(3) 0.034(2) 0.017(2) 0.0099(17) 0.025(2)
C15 0.042(5) 0.073(10) 0.048(5) -0.010(5) -0.009(3) 0.027(6)
C95 0.020(6) 0.080(14) 0.027(6) -0.001(9) 0.016(5) 0.002(9)
C16 0.097(4) 0.056(3) 0.035(2) -0.009(2) -0.011(2) -0.001(3)
C17 0.043(2) 0.036(2) 0.0282(19) -0.0044(17) 0.0024(16) -0.0012(18)
C18 0.072(3) 0.035(2) 0.048(2) -0.010(2) 0.009(2) 0.016(2)
C19 0.023(2) 0.047(3) 0.142(4) 0.027(3) -0.001(2) -0.010(2)
C20 0.039(2) 0.070(3) 0.060(3) 0.038(2) -0.022(2) -0.026(2)
C21 0.043(3) 0.034(2) 0.067(3) 0.010(2) 0.010(2) -0.011(2)
C22 0.0237(18) 0.040(2) 0.042(2) -0.0078(18) -0.0045(15) 0.0009(17)
C23 0.0202(16) 0.029(2) 0.0352(18) -0.0041(16) 0.0015(14) 0.0084(15)
C24 0.0217(18) 0.055(3) 0.038(2) -0.0107(19) 0.0002(15) 0.0073(18)
C25 0.062(3) 0.024(2) 0.061(3) 0.003(2) -0.021(2) 0.006(2)
C26 0.128(5) 0.023(2) 0.102(4) 0.002(2) -0.075(4) 0.007(3)
C27 0.070(3) 0.032(2) 0.068(3) -0.010(2) -0.027(2) 0.018(3)
C28 0.090(6) 0.069(4) 0.236(10) -0.005(6) -0.003(6) 0.021(4)
C29 0.050(4) 0.143(8) 0.204(10) 0.138(8) 0.010(5) 0.010(5)
C30 0.082(6) 0.292(13) 0.063(4) 0.075(7) 0.014(4) 0.044(8)
C31 0.080(4) 0.184(8) 0.077(4) -0.044(5) -0.020(4) -0.001(5)
C32 0.075(4) 0.120(6) 0.074(4) 0.022(4) 0.004(3) -0.003(4)
C33 0.092(5) 0.105(6) 0.149(6) -0.024(6) 0.043(5) 0.014(5)

loop_
_atom_type_symbol
_atom_type_description
_atom_type_scat_dispersion_real
_atom_type_scat_dispersion_imag
_atom_type_scat_source
C C 0.0033 0.0016 'International Tables Vol C Tables 4.2.6.8 and 6.1.1.4'
H H 0.0000 0.0000 'International Tables Vol C Tables 4.2.6.8 and 6.1.1.4'
B B 0.0013 0.0007 'International Tables Vol C Tables 4.2.6.8 and 6.1.1.4'
P P 0.1023 0.0942 'International Tables Vol C Tables 4.2.6.8 and 6.1.1.4'
Cl Cl 0.1484 0.1585 'International Tables Vol C Tables 4.2.6.8 and 6.1.1.4'
Fe Fe 0.3463 0.8444 'International Tables Vol C Tables 4.2.6.8 and 6.1.1.4'

loop_
_geom_angle_atom_site_label_1
_geom_angle_atom_site_label_2
_geom_angle_atom_site_label_3
_geom_angle
_geom_angle_site_symmetry_1
_geom_angle_site_symmetry_3
_geom_angle_publ_flag
Cl1 Fe1 P1 122.12(4) . . ?
Cl1 Fe1 P3 122.52(4) . . ?
P1 Fe1 P3 94.10(3) . . ?
Cl1 Fe1 P2 122.62(4) . . ?
P1 Fe1 P2 93.24(3) . . ?
P3 Fe1 P2 94.49(3) . . ?
C7 P1 C11 104.88(17) . . ?
C7 P1 C14 107.98(16) . . ?
C11 P1 C14 108.7(2) . . ?
C7 P1 Fe1 105.83(11) . . ?
C11 P1 Fe1 113.78(14) . . ?
C14 P1 Fe1 114.95(14) . . ?
C8 P2 C20 109.65(16) . . ?
C8 P2 C17 104.96(15) . . ?
C20 P2 C17 104.0(2) . . ?
C8 P2 Fe1 105.46(11) . . ?
C20 P2 Fe1 117.80(14) . . ?
C17 P2 Fe1 114.31(12) . . ?
C9 P3 C26 109.15(18) . . ?
C9 P3 C23 105.49(13) . . ?
C26 P3 C23 106.0(2) . . ?
C9 P3 Fe1 107.02(11) . . ?
C26 P3 Fe1 114.80(16) . . ?
C23 P3 Fe1 113.91(11) . . ?
C1 B1 C9 109.2(3) . . ?
C1 B1 C8 106.7(3) . . ?
C9 B1 C8 111.1(2) . . ?
C1 B1 C7 105.0(2) . . ?
C9 B1 C7 111.8(3) . . ?
C8 B1 C7 112.7(3) . . ?
C2 C1 C6 114.7(3) . . ?
C2 C1 B1 125.0(3) . . ?
C6 C1 B1 120.3(3) . . ?
C1 C2 C3 122.8(3) . . ?
C1 C2 H2 118.6 . . ?
C3 C2 H2 118.6 . . ?
C4 C3 C2 120.1(3) . . ?
C4 C3 H3 119.9 . . ?
C2 C3 H3 119.9 . . ?
C3 C4 C5 119.4(3) . . ?
C3 C4 H4 120.3 . . ?
C5 C4 H4 120.3 . . ?
C4 C5 C6 119.6(3) . . ?
C4 C5 H5 120.2 . . ?
C6 C5 H5 120.2 . . ?
C5 C6 C1 123.3(3) . . ?
C5 C6 H6 118.4 . . ?
C1 C6 H6 118.4 . . ?
B1 C7 P1 119.9(2) . . ?
B1 C7 H7A 107.4 . . ?
P1 C7 H7A 107.4 . . ?
B1 C7 H7B 107.4 . . ?
P1 C7 H7B 107.4 . . ?
H7A C7 H7B 106.9 . . ?
B1 C8 P2 118.5(2) . . ?
B1 C8 H8A 107.7 . . ?
P2 C8 H8A 107.7 . . ?
B1 C8 H8B 107.7 . . ?
P2 C8 H8B 107.7 . . ?
H8A C8 H8B 107.1 . . ?
B1 C9 P3 117.7(2) . . ?
B1 C9 H9A 107.9 . . ?
P3 C9 H9A 107.9 . . ?
B1 C9 H9B 107.9 . . ?
P3 C9 H9B 107.9 . . ?
H9A C9 H9B 107.2 . . ?
C11 C10 H10A 109.5 . . ?
C11 C10 H10B 109.5 . . ?
H10A C10 H10B 109.5 . . ?
C11 C10 H10C 109.5 . . ?
H10A C10 H10C 109.5 . . ?
H10B C10 H10C 109.5 . . ?
C92 C11 C10 113.3(5) . . ?
C92 C11 C12 34.0(4) . . ?
C10 C11 C12 108.1(6) . . ?
C92 C11 P1 126.9(6) . . ?
C10 C11 P1 112.1(3) . . ?
C12 C11 P1 105.3(8) . . ?
C92 C11 H11 77.5 . . ?
C10 C11 H11 110.4 . . ?
C12 C11 H11 110.4 . . ?
P1 C11 H11 110.4 . . ?
C11 C12 H12A 109.5 . . ?
C11 C12 H12B 109.5 . . ?
C11 C12 H12C 109.5 . . ?
C11 C92 H92A 109.5 . . ?
C11 C92 H92B 109.5 . . ?
H92A C92 H92B 109.5 . . ?
C11 C92 H92C 109.5 . . ?
H92A C92 H92C 109.5 . . ?
H92B C92 H92C 109.5 . . ?
C14 C13 H13A 109.5 . . ?
C14 C13 H13B 109.5 . . ?
H13A C13 H13B 109.5 . . ?
C14 C13 H13C 109.5 . . ?
H13A C13 H13C 109.5 . . ?
H13B C13 H13C 109.5 . . ?
C15 C14 C13 119.2(5) . . ?
C15 C14 C95 31.9(7) . . ?
C13 C14 C95 113.6(7) . . ?
C15 C14 P1 124.0(5) . . ?
C13 C14 P1 114.2(3) . . ?
C95 C14 P1 110.1(10) . . ?
C15 C14 H14 95.3 . . ?
C13 C14 H14 95.3 . . ?
C95 C14 H14 126.9 . . ?
P1 C14 H14 95.3 . . ?
C14 C15 H15A 109.5 . . ?
C14 C15 H15B 109.5 . . ?
C14 C15 H15C 109.5 . . ?
C14 C95 H95A 109.5 . . ?
C14 C95 H95B 109.5 . . ?
C14 C95 H95C 109.5 . . ?
C17 C16 H16A 109.5 . . ?
C17 C16 H16B 109.5 . . ?
H16A C16 H16B 109.5 . . ?
C17 C16 H16C 109.5 . . ?
H16A C16 H16C 109.5 . . ?
H16B C16 H16C 109.5 . . ?
C18 C17 C16 110.7(3) . . ?
C18 C17 P2 116.0(2) . . ?
C16 C17 P2 111.0(3) . . ?
C18 C17 H17 106.2 . . ?
C16 C17 H17 106.2 . . ?
P2 C17 H17 106.2 . . ?
C17 C18 H18A 109.5 . . ?
C17 C18 H18B 109.5 . . ?
H18A C18 H18B 109.5 . . ?
C17 C18 H18C 109.5 . . ?
H18A C18 H18C 109.5 . . ?
H18B C18 H18C 109.5 . . ?
C20 C19 H19A 109.5 . . ?
C20 C19 H19B 109.5 . . ?
H19A C19 H19B 109.5 . . ?
C20 C19 H19C 109.5 . . ?
H19A C19 H19C 109.5 . . ?
H19B C19 H19C 109.5 . . ?
C19 C20 C21 119.9(4) . . ?
C19 C20 P2 115.1(3) . . ?
C21 C20 P2 118.0(3) . . ?
C19 C20 H20 98.8 . . ?
C21 C20 H20 98.8 . . ?
P2 C20 H20 98.8 . . ?
C20 C21 H21A 109.5 . . ?
C20 C21 H21B 109.5 . . ?
H21A C21 H21B 109.5 . . ?
C20 C21 H21C 109.5 . . ?
H21A C21 H21C 109.5 . . ?
H21B C21 H21C 109.5 . . ?
C23 C22 H22A 109.5 . . ?
C23 C22 H22B 109.5 . . ?
H22A C22 H22B 109.5 . . ?
C23 C22 H22C 109.5 . . ?
H22A C22 H22C 109.5 . . ?
H22B C22 H22C 109.5 . . ?
C22 C23 C24 109.8(3) . . ?
C22 C23 P3 111.6(2) . . ?
C24 C23 P3 115.6(2) . . ?
C22 C23 H23 106.4 . . ?
C24 C23 H23 106.4 . . ?
P3 C23 H23 106.4 . . ?
C23 C24 H24A 109.5 . . ?
C23 C24 H24B 109.5 . . ?
H24A C24 H24B 109.5 . . ?
C23 C24 H24C 109.5 . . ?
H24A C24 H24C 109.5 . . ?
H24B C24 H24C 109.5 . . ?
C26 C25 H25A 109.5 . . ?
C26 C25 H25B 109.5 . . ?
H25A C25 H25B 109.5 . . ?
C26 C25 H25C 109.5 . . ?
H25A C25 H25C 109.5 . . ?
H25B C25 H25C 109.5 . . ?
C27 C26 C25 122.5(3) . . ?
C27 C26 P3 121.3(3) . . ?
C25 C26 P3 116.0(3) . . ?
C27 C26 H26 91.6 . . ?
C25 C26 H26 91.6 . . ?
P3 C26 H26 91.6 . . ?
C26 C27 H27A 109.5 . . ?
C26 C27 H27B 109.5 . . ?
H27A C27 H27B 109.5 . . ?
C26 C27 H27C 109.5 . . ?
H27A C27 H27C 109.5 . . ?
H27B C27 H27C 109.5 . . ?
C29 C28 C33 119.8(8) . . ?
C29 C28 H28 120.1 . . ?
C33 C28 H28 120.1 . . ?
C28 C29 C30 118.1(8) . . ?
C28 C29 H29 121.0 . . ?
C30 C29 H29 120.9 . . ?
C31 C30 C29 119.5(9) . . ?
C31 C30 H30 120.2 . . ?
C29 C30 H30 120.3 . . ?
C30 C31 C32 120.5(8) . . ?
C30 C31 H31 119.8 . . ?
C32 C31 H31 119.7 . . ?
C33 C32 C31 121.4(7) . . ?
C33 C32 H32 119.3 . . ?
C31 C32 H32 119.3 . . ?
C32 C33 C28 119.7(7) . . ?
C32 C33 H33 120.1 . . ?
C28 C33 H33 120.1 . . ?

loop_
_geom_bond_atom_site_label_1
_geom_bond_atom_site_label_2
_geom_bond_distance
_geom_bond_site_symmetry_2
_geom_bond_publ_flag
Fe1 Cl1 2.2204(9) . ?
Fe1 P1 2.4146(9) . ?
Fe1 P3 2.4281(9) . ?
Fe1 P2 2.4313(10) . ?
P1 C7 1.816(3) . ?
P1 C11 1.846(4) . ?
P1 C14 1.846(4) . ?
P2 C8 1.820(3) . ?
P2 C20 1.847(4) . ?
P2 C17 1.852(3) . ?
P3 C9 1.827(3) . ?
P3 C26 1.840(4) . ?
P3 C23 1.845(3) . ?
B1 C1 1.641(4) . ?
B1 C9 1.670(5) . ?
B1 C8 1.671(5) . ?
B1 C7 1.676(5) . ?
C1 C2 1.389(4) . ?
C1 C6 1.399(4) . ?
C2 C3 1.398(4) . ?
C2 H2 0.9500 . ?
C3 C4 1.366(5) . ?
C3 H3 0.9500 . ?
C4 C5 1.375(5) . ?
C4 H4 0.9500 . ?
C5 C6 1.388(4) . ?
C5 H5 0.9500 . ?
C6 H6 0.9500 . ?
C7 H7A 0.9900 . ?
C7 H7B 0.9900 . ?
C8 H8A 0.9900 . ?
C8 H8B 0.9900 . ?
C9 H9A 0.9900 . ?
C9 H9B 0.9900 . ?
C10 C11 1.519(5) . ?
C10 H10A 0.9800 . ?
C10 H10B 0.9800 . ?
C10 H10C 0.9800 . ?
C11 C92 1.411(10) . ?
C11 C12 1.655(13) . ?
C11 H11 1.0000 . ?
C12 H12A 0.9800 . ?
C12 H12B 0.9800 . ?
C12 H12C 0.9800 . ?
C92 H92A 0.9800 . ?
C92 H92B 0.9800 . ?
C92 H92C 0.9800 . ?
C13 C14 1.488(5) . ?
C13 H13A 0.9800 . ?
C13 H13B 0.9800 . ?
C13 H13C 0.9800 . ?
C14 C15 1.480(10) . ?
C14 C95 1.490(15) . ?
C14 H14 1.0000 . ?
C15 H15A 0.9800 . ?
C15 H15B 0.9800 . ?
C15 H15C 0.9800 . ?
C95 H95A 0.9800 . ?
C95 H95B 0.9800 . ?
C95 H95C 0.9800 . ?
C16 C17 1.535(5) . ?
C16 H16A 0.9800 . ?
C16 H16B 0.9800 . ?
C16 H16C 0.9800 . ?
C17 C18 1.532(5) . ?
C17 H17 1.0000 . ?
C18 H18A 0.9800 . ?
C18 H18B 0.9800 . ?
C18 H18C 0.9800 . ?
C19 C20 1.436(5) . ?
C19 H19A 0.9800 . ?
C19 H19B 0.9800 . ?
C19 H19C 0.9800 . ?
C20 C21 1.469(5) . ?
C20 H20 1.0000 . ?
C21 H21A 0.9800 . ?
C21 H21B 0.9800 . ?
C21 H21C 0.9800 . ?
C22 C23 1.527(4) . ?
C22 H22A 0.9800 . ?
C22 H22B 0.9800 . ?
C22 H22C 0.9800 . ?
C23 C24 1.537(4) . ?
C23 H23 1.0000 . ?
C24 H24A 0.9800 . ?
C24 H24B 0.9800 . ?
C24 H24C 0.9800 . ?
C25 C26 1.439(5) . ?
C25 H25A 0.9800 . ?
C25 H25B 0.9800 . ?
C25 H25C 0.9800 . ?
C26 C27 1.426(5) . ?
C26 H26 1.0000 . ?
C27 H27A 0.9800 . ?
C27 H27B 0.9800 . ?
C27 H27C 0.9800 . ?
C28 C29 1.352(10) . ?
C28 C33 1.371(10) . ?
C28 H28 0.9500 . ?
C29 C30 1.378(11) . ?
C29 H29 0.9500 . ?
C30 C31 1.305(9) . ?
C30 H30 0.9500 . ?
C31 C32 1.355(8) . ?
C31 H31 0.9500 . ?
C32 C33 1.283(8) . ?
C32 H32 0.9500 . ?
C33 H33 0.9500 . ?
